data_2239173
loop_
_publ_author_name
'G\"o\,cment\"urk, Mustafa'
'Erg\"un, Yavuz'
'Mougang-Soume, Berline'
'\,Caylak Deliba\,s, Nagihan'
'H\"okelek, Tuncer'

_publ_section_title
;
 2-{<i>N</i>-[(2,3,4,9-Tetrahydro-1<i>H</i>-carbazol-3-yl)methyl]methylsulfonamido}ethyl
 methanesulfonate
;
_journal_coeditor_code XU5758
_journal_issue 1
_journal_name_full 'Acta Crystallographica Section E'
_journal_page_first o78
_journal_page_last o79
_journal_paper_doi 10.1107/S1600536813034016
_journal_volume 70
_journal_year 2014
_chemical_formula_iupac 'C17 H24 N2 O5 S2'
_chemical_formula_moiety 'C17 H24 N2 O5 S2'
_chemical_formula_sum 'C17 H24 N2 O5 S2'
_chemical_formula_weight 400.50
_chemical_name_systematic
'2-{<i>N</i>-[(2,3,4,9-Tetrahydro-1<i>H</i>-carbazol-3-yl)methyl]methylsulfonamido}ethyl methanesulfonate'
_space_group_IT_number 14
_symmetry_cell_setting monoclinic
_symmetry_space_group_name_Hall '-P 2ybc'
_symmetry_space_group_name_H-M 'P 1 21/c 1'
_atom_sites_solution_hydrogens geom
_atom_sites_solution_primary direct
_atom_sites_solution_secondary difmap
_audit_creation_method SHELXL-97
_cell_angle_alpha 90.00
_cell_angle_beta 98.973(2)
_cell_angle_gamma 90.00
_cell_formula_units_Z 4
_cell_length_a 5.4399(2)
_cell_length_b 18.0322(6)
_cell_length_c 19.0103(6)
_cell_measurement_reflns_used 9016
_cell_measurement_temperature 150(2)
_cell_measurement_theta_max 69.46
_cell_measurement_theta_min 3.40
_cell_volume 1841.96(11)
_computing_cell_refinement '<i>SAINT</i> (Bruker, 2007)'
_computing_data_collection '<i>APEX2</i> (Bruker, 2007)'
_computing_data_reduction '<i>SAINT</i> (Bruker, 2007)'
_computing_molecular_graphics '<i>ORTEP-3 for Windows</i> (Farrugia, 2012)'
_computing_publication_material 'WinGX (Farrugia, 2012) and PLATON (Spek, 2009)'
_computing_structure_refinement '<i>SHELXL97</i> (Sheldrick, 2008)'
_computing_structure_solution '<i>SHELXS97</i> (Sheldrick, 2008)'
_diffrn_ambient_temperature 150(2)
_diffrn_measured_fraction_theta_full 0.995
_diffrn_measured_fraction_theta_max 0.995
_diffrn_measurement_device_type 'Bruker Kappa APEXII CCD area-detector'
_diffrn_measurement_method '\f and \w scans'
_diffrn_radiation_monochromator graphite
_diffrn_radiation_source 'fine-focus sealed tube'
_diffrn_radiation_type CuK\a
_diffrn_radiation_wavelength 1.54178
_diffrn_reflns_av_R_equivalents 0.0539
_diffrn_reflns_av_sigmaI/netI 0.0208
_diffrn_reflns_limit_h_max 6
_diffrn_reflns_limit_h_min -6
_diffrn_reflns_limit_k_max 21
_diffrn_reflns_limit_k_min -20
_diffrn_reflns_limit_l_max 23
_diffrn_reflns_limit_l_min -23
_diffrn_reflns_number 47392
_diffrn_reflns_theta_full 69.75
_diffrn_reflns_theta_max 69.75
_diffrn_reflns_theta_min 3.40
_exptl_absorpt_coefficient_mu 2.899
_exptl_absorpt_correction_T_max 0.686
_exptl_absorpt_correction_T_min 0.623
_exptl_absorpt_correction_type multi-scan
_exptl_absorpt_process_details '(<i>SADABS</i>; Bruker, 2005)'
_exptl_crystal_colour colourless
_exptl_crystal_density_diffrn 1.444
_exptl_crystal_density_method 'not measured'
_exptl_crystal_description plate
_exptl_crystal_F_000 848
_exptl_crystal_size_max 0.18
_exptl_crystal_size_mid 0.16
_exptl_crystal_size_min 0.13
_refine_diff_density_max 0.412
_refine_diff_density_min -0.363
_refine_ls_extinction_method none
_refine_ls_goodness_of_fit_ref 1.045
_refine_ls_hydrogen_treatment mixed
_refine_ls_matrix_type full
_refine_ls_number_parameters 241
_refine_ls_number_reflns 3472
_refine_ls_number_restraints 0
_refine_ls_restrained_S_all 1.045
_refine_ls_R_factor_all 0.0321
_refine_ls_R_factor_gt 0.0313
_refine_ls_shift/su_max 0.000
_refine_ls_shift/su_mean 0.000
_refine_ls_structure_factor_coef Fsqd
_refine_ls_weighting_details 'calc w=1/[\s^2^(Fo^2^)+(0.0569P)^2^+0.6777P] where P=(Fo^2^+2Fc^2^)/3'
_refine_ls_weighting_scheme calc
_refine_ls_wR_factor_gt 0.0888
_refine_ls_wR_factor_ref 0.0897
_reflns_number_gt 3357
_reflns_number_total 3472
_reflns_threshold_expression I>2\s(I)
_cod_data_source_file xu5758sup1.cif
_cod_data_source_block I
_cod_original_sg_symbol_H-M 'P 21/c'
_cod_database_code 2239173
_cod_database_fobs_code 2239173

loop_
_symmetry_equiv_pos_as_xyz
'x, y, z'
'-x, y+1/2, -z+1/2'
'-x, -y, -z'
'x, -y-1/2, z-1/2'

loop_
_atom_site_type_symbol
_atom_site_label
_atom_site_fract_x
_atom_site_fract_y
_atom_site_fract_z
_atom_site_U_iso_or_equiv
_atom_site_adp_type
_atom_site_calc_flag
_atom_site_refinement_flags
_atom_site_occupancy
_atom_site_symmetry_multiplicity
S S1 0.19263(6) -0.204476(18) 0.209478(18) 0.02367(12) Uani d . 1 1
S S2 0.21420(6) 0.077279(19) 0.091542(18) 0.02505(12) Uani d . 1 1
O O1 0.0230(2) -0.20118(6) 0.25961(6) 0.0344(3) Uani d . 1 1
O O2 0.0933(2) -0.21216(6) 0.13524(6) 0.0339(3) Uani d . 1 1
O O3 0.34759(19) 0.01082(6) 0.13520(5) 0.0276(2) Uani d . 1 1
O O4 0.3080(2) 0.14168(6) 0.12962(6) 0.0368(3) Uani d . 1 1
O O5 0.2426(2) 0.06975(6) 0.01834(6) 0.0328(3) Uani d . 1 1
N N1 0.3567(2) -0.12840(6) 0.21645(6) 0.0218(2) Uani d . 1 1
N N9 0.2800(2) 0.16928(7) 0.40969(7) 0.0264(3) Uani d . 1 1
H H9 0.161(4) 0.1983(11) 0.4018(10) 0.035(5) Uiso d . 1 1
C C1 0.1172(3) 0.07536(8) 0.31395(8) 0.0252(3) Uani d . 1 1
H H1A 0.1370 0.1042 0.2709 0.030 Uiso calc R 1 1
H H1B -0.0549 0.0824 0.3236 0.030 Uiso calc R 1 1
C C2 0.1640(2) -0.00717(8) 0.30133(8) 0.0243(3) Uani d . 1 1
H H2A 0.0927 -0.0369 0.3370 0.029 Uiso calc R 1 1
H H2B 0.0768 -0.0213 0.2536 0.029 Uiso calc R 1 1
C C3 0.4407(2) -0.02574(7) 0.30626(7) 0.0210(3) Uani d . 1 1
H H3 0.5135 0.0055 0.2713 0.025 Uiso calc R 1 1
C C4 0.5787(2) -0.00923(7) 0.38158(7) 0.0215(3) Uani d . 1 1
H H4A 0.5346 -0.0471 0.4152 0.026 Uiso calc R 1 1
H H4B 0.7606 -0.0117 0.3817 0.026 Uiso calc R 1 1
C C4A 0.5100(3) 0.06626(7) 0.40525(7) 0.0217(3) Uani d . 1 1
C C5 0.8579(3) 0.10872(8) 0.50849(8) 0.0265(3) Uani d . 1 1
H H5 0.9663 0.0676 0.5071 0.032 Uiso calc R 1 1
C C5A 0.6340(3) 0.11314(7) 0.46082(7) 0.0229(3) Uani d . 1 1
C C6 0.9185(3) 0.16495(9) 0.55752(8) 0.0315(3) Uani d . 1 1
H H6 1.0704 0.1624 0.5898 0.038 Uiso calc R 1 1
C C7 0.7590(3) 0.22570(9) 0.56039(8) 0.0338(4) Uani d . 1 1
H H7 0.8029 0.2628 0.5956 0.041 Uiso calc R 1 1
C C8 0.5396(3) 0.23279(8) 0.51321(8) 0.0318(3) Uani d . 1 1
H H8 0.4330 0.2743 0.5149 0.038 Uiso calc R 1 1
C C8A 0.4810(3) 0.17645(8) 0.46293(7) 0.0253(3) Uani d . 1 1
C C9A 0.2978(3) 0.10205(8) 0.37574(7) 0.0233(3) Uani d . 1 1
C C10 0.4772(3) -0.10741(7) 0.28916(7) 0.0228(3) Uani d . 1 1
H H10A 0.6576 -0.1180 0.2940 0.027 Uiso calc R 1 1
H H10B 0.4078 -0.1384 0.3243 0.027 Uiso calc R 1 1
C C11 0.4043(3) -0.27709(9) 0.23392(10) 0.0360(4) Uani d . 1 1
H H11A 0.5265 -0.2786 0.2011 0.054 Uiso calc R 1 1
H H11B 0.3142 -0.3243 0.2317 0.054 Uiso calc R 1 1
H H11C 0.4902 -0.2689 0.2826 0.054 Uiso calc R 1 1
C C12 0.4941(3) -0.11271(8) 0.15714(8) 0.0251(3) Uani d . 1 1
H H12A 0.5300 -0.1600 0.1344 0.030 Uiso calc R 1 1
H H12B 0.6551 -0.0892 0.1762 0.030 Uiso calc R 1 1
C C13 0.3519(3) -0.06250(8) 0.10170(8) 0.0264(3) Uani d . 1 1
H H13A 0.4356 -0.0598 0.0591 0.032 Uiso calc R 1 1
H H13B 0.1804 -0.0812 0.0871 0.032 Uiso calc R 1 1
C C14 -0.0999(3) 0.06534(9) 0.09937(9) 0.0344(4) Uani d . 1 1
H H14B -0.1577 0.0172 0.0792 0.052 Uiso calc R 1 1
H H14A -0.1987 0.1050 0.0735 0.052 Uiso calc R 1 1
H H14C -0.1191 0.0670 0.1498 0.052 Uiso calc R 1 1

loop_
_atom_site_aniso_label
_atom_site_aniso_U_11
_atom_site_aniso_U_22
_atom_site_aniso_U_33
_atom_site_aniso_U_12
_atom_site_aniso_U_13
_atom_site_aniso_U_23
S1 0.02243(19) 0.02128(19) 0.0264(2) -0.00275(12) 0.00095(14) -0.00032(12)
S2 0.0270(2) 0.0233(2) 0.0241(2) -0.00371(12) 0.00149(14) 0.00101(12)
O1 0.0284(5) 0.0383(6) 0.0378(6) -0.0057(4) 0.0092(5) 0.0024(5)
O2 0.0369(6) 0.0322(6) 0.0296(6) -0.0095(5) -0.0040(5) -0.0024(4)
O3 0.0334(6) 0.0244(5) 0.0238(5) -0.0008(4) 0.0004(4) 0.0004(4)
O4 0.0429(6) 0.0259(6) 0.0385(6) -0.0081(5) -0.0030(5) -0.0022(5)
O5 0.0395(6) 0.0337(6) 0.0256(6) -0.0008(5) 0.0062(5) 0.0050(4)
N1 0.0236(6) 0.0200(6) 0.0217(6) -0.0010(4) 0.0029(4) -0.0018(4)
N9 0.0280(6) 0.0215(6) 0.0297(7) 0.0076(5) 0.0042(5) -0.0005(5)
C1 0.0230(7) 0.0234(7) 0.0287(7) 0.0035(5) 0.0021(6) 0.0012(5)
C2 0.0210(6) 0.0231(7) 0.0283(7) 0.0006(5) 0.0020(5) -0.0005(5)
C3 0.0216(6) 0.0190(6) 0.0227(7) 0.0001(5) 0.0039(5) -0.0003(5)
C4 0.0212(6) 0.0207(6) 0.0226(7) 0.0024(5) 0.0032(5) -0.0003(5)
C4A 0.0237(6) 0.0202(6) 0.0218(7) 0.0015(5) 0.0059(5) 0.0002(5)
C5 0.0295(7) 0.0254(7) 0.0241(7) 0.0012(6) 0.0026(6) 0.0006(5)
C5A 0.0276(7) 0.0212(7) 0.0207(6) 0.0000(5) 0.0065(5) 0.0010(5)
C6 0.0363(8) 0.0309(8) 0.0255(7) -0.0042(6) -0.0008(6) -0.0002(6)
C7 0.0492(9) 0.0253(7) 0.0262(7) -0.0048(7) 0.0045(7) -0.0061(6)
C8 0.0442(9) 0.0218(7) 0.0304(8) 0.0029(6) 0.0090(7) -0.0024(6)
C8A 0.0317(7) 0.0218(7) 0.0235(7) 0.0018(6) 0.0073(6) 0.0013(5)
C9A 0.0246(7) 0.0210(7) 0.0251(7) 0.0019(5) 0.0062(5) 0.0009(5)
C10 0.0241(7) 0.0209(7) 0.0224(7) 0.0014(5) 0.0004(5) -0.0013(5)
C11 0.0378(9) 0.0207(7) 0.0474(10) 0.0012(6) 0.0001(7) 0.0010(7)
C12 0.0243(7) 0.0255(7) 0.0262(7) 0.0000(5) 0.0062(6) -0.0001(5)
C13 0.0310(7) 0.0244(7) 0.0239(7) -0.0016(6) 0.0047(6) -0.0016(5)
C14 0.0279(8) 0.0381(8) 0.0371(9) -0.0018(6) 0.0049(6) -0.0067(7)

loop_
_atom_type_symbol
_atom_type_description
_atom_type_scat_dispersion_real
_atom_type_scat_dispersion_imag
_atom_type_scat_source
C C 0.0181 0.0091 'International Tables Vol C Tables 4.2.6.8 and 6.1.1.4'
H H 0.0000 0.0000 'International Tables Vol C Tables 4.2.6.8 and 6.1.1.4'
N N 0.0311 0.0180 'International Tables Vol C Tables 4.2.6.8 and 6.1.1.4'
O O 0.0492 0.0322 'International Tables Vol C Tables 4.2.6.8 and 6.1.1.4'
S S 0.3331 0.5567 'International Tables Vol C Tables 4.2.6.8 and 6.1.1.4'

loop_
_geom_angle_atom_site_label_1
_geom_angle_atom_site_label_2
_geom_angle_atom_site_label_3
_geom_angle
O1 S1 O2 118.47(7)
O1 S1 N1 108.26(6)
O1 S1 C11 108.63(8)
O2 S1 N1 106.15(6)
O2 S1 C11 108.56(8)
N1 S1 C11 106.12(7)
O3 S2 C14 103.76(7)
O4 S2 O3 104.78(6)
O4 S2 O5 119.25(7)
O4 S2 C14 109.56(8)
O5 S2 O3 109.32(6)
O5 S2 C14 109.02(8)
C13 O3 S2 119.68(9)
C10 N1 S1 116.55(9)
C12 N1 S1 115.83(9)
C12 N1 C10 117.43(11)
C8A N9 C9A 108.69(12)
C8A N9 H9 125.7(13)
C9A N9 H9 125.3(13)
C2 C1 H1A 109.8
C2 C1 H1B 109.8
C9A C1 C2 109.37(11)
C9A C1 H1A 109.8
C9A C1 H1B 109.8
H1A C1 H1B 108.2
C1 C2 H2A 109.0
C1 C2 H2B 109.0
C3 C2 C1 112.84(11)
C3 C2 H2A 109.0
C3 C2 H2B 109.0
H2A C2 H2B 107.8
C2 C3 C4 110.32(11)
C2 C3 H3 108.9
C4 C3 H3 108.9
C10 C3 C2 110.92(11)
C10 C3 C4 108.89(11)
C10 C3 H3 108.9
C3 C4 H4A 109.6
C3 C4 H4B 109.6
C4A C4 C3 110.28(11)
C4A C4 H4A 109.6
C4A C4 H4B 109.6
H4A C4 H4B 108.1
C5A C4A C4 130.15(13)
C9A C4A C5A 107.10(12)
C9A C4A C4 122.73(13)
C5A C5 H5 120.5
C6 C5 C5A 119.09(14)
C6 C5 H5 120.5
C5 C5A C4A 134.64(13)
C5 C5A C8A 118.82(13)
C8A C5A C4A 106.54(12)
C5 C6 C7 120.98(14)
C5 C6 H6 119.5
C7 C6 H6 119.5
C6 C7 H7 119.2
C8 C7 C6 121.55(14)
C8 C7 H7 119.2
C7 C8 C8A 117.27(14)
C7 C8 H8 121.4
C8A C8 H8 121.4
N9 C8A C5A 107.83(12)
N9 C8A C8 129.95(14)
C8 C8A C5A 122.21(14)
N9 C9A C1 124.46(12)
C4A C9A N9 109.80(13)
C4A C9A C1 125.68(13)
N1 C10 C3 113.02(11)
N1 C10 H10A 109.0
N1 C10 H10B 109.0
C3 C10 H10A 109.0
C3 C10 H10B 109.0
H10A C10 H10B 107.8
S1 C11 H11A 109.5
S1 C11 H11B 109.5
S1 C11 H11C 109.5
H11A C11 H11B 109.5
H11A C11 H11C 109.5
H11B C11 H11C 109.5
N1 C12 C13 112.57(11)
N1 C12 H12A 109.1
N1 C12 H12B 109.1
C13 C12 H12A 109.1
C13 C12 H12B 109.1
H12A C12 H12B 107.8
O3 C13 C12 106.16(11)
O3 C13 H13A 110.5
O3 C13 H13B 110.5
C12 C13 H13A 110.5
C12 C13 H13B 110.5
H13A C13 H13B 108.7
S2 C14 H14B 109.5
S2 C14 H14A 109.5
S2 C14 H14C 109.5
H14B C14 H14A 109.5
H14B C14 H14C 109.5
H14A C14 H14C 109.5

loop_
_geom_bond_atom_site_label_1
_geom_bond_atom_site_label_2
_geom_bond_distance
S1 O1 1.4273(12)
S1 O2 1.4370(11)
S1 N1 1.6306(12)
S1 C11 1.7576(16)
S2 O3 1.5697(10)
S2 O4 1.4205(11)
S2 O5 1.4303(11)
S2 C14 1.7516(16)
O3 C13 1.4693(17)
N1 C10 1.4836(17)
N1 C12 1.4742(18)
N9 C8A 1.3753(19)
N9 C9A 1.3837(18)
N9 H9 0.83(2)
C1 C2 1.5350(19)
C1 H1A 0.9900
C1 H1B 0.9900
C2 C3 1.5304(18)
C2 H2A 0.9900
C2 H2B 0.9900
C3 C4 1.5386(18)
C3 C10 1.5278(18)
C3 H3 1.0000
C4 H4A 0.9900
C4 H4B 0.9900
C4A C4 1.4992(18)
C4A C9A 1.365(2)
C5 C6 1.382(2)
C5 H5 0.9500
C5A C4A 1.4363(19)
C5A C5 1.402(2)
C5A C8A 1.4169(19)
C6 C7 1.404(2)
C6 H6 0.9500
C7 C8 1.383(2)
C7 H7 0.9500
C8 C8A 1.397(2)
C8 H8 0.9500
C9A C1 1.489(2)
C10 H10A 0.9900
C10 H10B 0.9900
C11 H11A 0.9800
C11 H11B 0.9800
C11 H11C 0.9800
C12 C13 1.508(2)
C12 H12A 0.9900
C12 H12B 0.9900
C13 H13A 0.9900
C13 H13B 0.9900
C14 H14B 0.9800
C14 H14A 0.9800
C14 H14C 0.9800

loop_
_geom_hbond_atom_site_label_D
_geom_hbond_atom_site_label_H
_geom_hbond_atom_site_label_A
_geom_hbond_site_symmetry_A
_geom_hbond_distance_DH
_geom_hbond_distance_HA
_geom_hbond_distance_DA
_geom_hbond_angle_DHA
_geom_hbond_publ_flag
N9 H9 O2 2_555 0.83(2) 2.17(2) 2.9804(16) 166(2) yes
C11 H11C O4 2_645 0.98 2.45 3.171(2) 130 yes
C13 H13A O5 3_655 0.99 2.46 3.4148(19) 161 yes
C14 H14B O5 3_555 0.98 2.42 3.317(2) 152 yes
C11 H11A Cg2 2_645 0.98 2.95 3.6705(19) 131 yes

loop_
_geom_torsion_atom_site_label_1
_geom_torsion_atom_site_label_2
_geom_torsion_atom_site_label_3
_geom_torsion_atom_site_label_4
_geom_torsion
O1 S1 N1 C10 50.95(11)
O1 S1 N1 C12 -164.56(10)
O2 S1 N1 C10 179.12(10)
O2 S1 N1 C12 -36.39(11)
C11 S1 N1 C10 -65.50(12)
C11 S1 N1 C12 78.99(12)
O4 S2 O3 C13 -162.57(10)
O5 S2 O3 C13 -33.66(12)
C14 S2 O3 C13 82.53(11)
S2 O3 C13 C12 179.57(9)
S1 N1 C10 C3 -133.41(10)
C12 N1 C10 C3 82.67(14)
S1 N1 C12 C13 94.59(12)
C10 N1 C12 C13 -121.24(13)
C9A N9 C8A C5A 2.05(16)
C9A N9 C8A C8 -177.12(15)
C8A N9 C9A C1 -178.42(13)
C8A N9 C9A C4A -1.25(16)
C9A C1 C2 C3 -43.77(16)
C1 C2 C3 C4 62.50(15)
C1 C2 C3 C10 -176.76(11)
C2 C3 C4 C4A -47.92(15)
C10 C3 C4 C4A -169.87(11)
C2 C3 C10 N1 60.12(15)
C4 C3 C10 N1 -178.29(11)
C5A C4A C4 C3 -161.46(13)
C9A C4A C4 C3 20.88(18)
C4 C4A C9A N9 178.07(12)
C4 C4A C9A C1 -4.8(2)
C5A C4A C9A N9 -0.06(16)
C5A C4A C9A C1 177.07(13)
C5A C5 C6 C7 0.4(2)
C5 C5A C4A C4 3.9(3)
C5 C5A C4A C9A -178.12(16)
C8A C5A C4A C4 -176.65(13)
C8A C5A C4A C9A 1.29(15)
C4A C5A C5 C6 -178.55(15)
C8A C5A C5 C6 2.1(2)
C4A C5A C8A N9 -2.05(15)
C4A C5A C8A C8 177.19(13)
C5 C5A C8A N9 177.48(13)
C5 C5A C8A C8 -3.3(2)
C5 C6 C7 C8 -1.9(2)
C6 C7 C8 C8A 0.8(2)
C7 C8 C8A N9 -179.12(15)
C7 C8 C8A C5A 1.8(2)
N9 C9A C1 C2 -167.67(13)
C4A C9A C1 C2 15.6(2)
N1 C12 C13 O3 69.55(14)
